data_4317601
loop_
_publ_author_name
'Dmitry V. Fomitchev'
'Craig C. McLauchlan'
'R. H. Holm'

_publ_contact_author
;
        R.H. Holm
        Department of Chemistry and Chemical Biology
        Harvard University
        Cambridge, MA 02138
        USA
;
_publ_contact_author_email holm@chemistry.harvard.edu
_publ_contact_author_fax '+1 (617) 496-9289'
_publ_contact_author_phone '+1 (617) 495-0853'
_publ_section_title
;
 Heterometal Cubane-Type MFe3S4 Clusters (M = Mo, V) Trigonally
 Symmetrized with Hydrotris(pyrazolyl)borate(1-) and
 Tris(pyrazolyl)methanesulfonate(1-) Capping Ligands
;
_journal_name_full 'Inorganic Chemistry'
_journal_page_first 958
_journal_page_last 966
_journal_paper_doi 10.1021/ic011106d
_journal_volume 41
_journal_year 2002
_chemical_formula_sum 'C25 H46 B Cl3 Fe3 Mo N7 S4'
_chemical_formula_weight 953.58
_chemical_name_systematic
;

  ?

;
_space_group_IT_number 2
_symmetry_cell_setting triclinic
_symmetry_space_group_name_Hall '-P 1'
_symmetry_space_group_name_H-M 'P -1'
_atom_sites_solution_hydrogens geom
_atom_sites_solution_primary direct
_atom_sites_solution_secondary difmap
_audit_creation_method SHELXL-97
_cell_angle_alpha 92.04(3)
_cell_angle_beta 103.88(3)
_cell_angle_gamma 115.80(3)
_cell_formula_units_Z 2
_cell_length_a 10.205(2)
_cell_length_b 11.452(2)
_cell_length_c 19.570(4)
_cell_measurement_temperature 293(2)
_cell_volume 1973.2(9)
_computing_cell_refinement 'SMART, Version 5.618 (Bruker AXS, 2000)'
_computing_data_collection 'SMART, Version 5.618 (Bruker AXS, 2000)'
_computing_data_reduction 'SAINT+, Version 6.02 (Bruker AXS, 1999)'
_computing_molecular_graphics 'SHELXTL-97 (Bruker AXS, 1997)'
_computing_publication_material 'SHELXL-97 (Sheldrick, 1997)'
_computing_structure_refinement 'SHELXL-97 (Sheldrick, 1997)'
_computing_structure_solution 'SHELXS-97 (Sheldrick, 1990)'
_diffrn_ambient_temperature 213(2)
_diffrn_measured_fraction_theta_full 0.861
_diffrn_measured_fraction_theta_max 0.861
_diffrn_measurement_device_type 'Bruker SMART CCD area detector system'
_diffrn_measurement_method '\o, 0.3 deg/frame'
_diffrn_radiation_monochromator graphite
_diffrn_radiation_source 'fine-focus sealed tube'
_diffrn_radiation_type MoK\a
_diffrn_radiation_wavelength 0.71073
_diffrn_reflns_av_R_equivalents 0.0883
_diffrn_reflns_av_sigmaI/netI 0.0661
_diffrn_reflns_limit_h_max 13
_diffrn_reflns_limit_h_min -9
_diffrn_reflns_limit_k_max 14
_diffrn_reflns_limit_k_min -14
_diffrn_reflns_limit_l_max 24
_diffrn_reflns_limit_l_min -20
_diffrn_reflns_number 12703
_diffrn_reflns_theta_full 27.86
_diffrn_reflns_theta_max 27.86
_diffrn_reflns_theta_min 2.00
_diffrn_standards_decay_% '< 2'
_exptl_absorpt_coefficient_mu 1.834
_exptl_absorpt_process_details 'performed in SADABS'
_exptl_crystal_colour black
_exptl_crystal_density_diffrn 1.605
_exptl_crystal_density_method 'not measured'
_exptl_crystal_description needle
_exptl_crystal_F_000 970
_exptl_crystal_size_max 0.275
_exptl_crystal_size_mid 0.050
_exptl_crystal_size_min 0.050
_refine_diff_density_max 0.929
_refine_diff_density_min -1.548
_refine_diff_density_rms 0.132
_refine_ls_extinction_method none
_refine_ls_goodness_of_fit_ref 1.035
_refine_ls_hydrogen_treatment mixed
_refine_ls_matrix_type full
_refine_ls_number_parameters 398
_refine_ls_number_reflns 8088
_refine_ls_number_restraints 0
_refine_ls_restrained_S_all 1.035
_refine_ls_R_factor_all 0.0673
_refine_ls_R_factor_gt 0.0487
_refine_ls_shift/su_max 0.001
_refine_ls_shift/su_mean 0.000
_refine_ls_structure_factor_coef Fsqd
_refine_ls_weighting_details 'calc w=1/[\s^2^(Fo^2^)+(0.0660P)^2^+0.4903P] where P=(Fo^2^+2Fc^2^)/3'
_refine_ls_weighting_scheme calc
_refine_ls_wR_factor_gt 0.1131
_refine_ls_wR_factor_ref 0.1249
_reflns_number_gt 6206
_reflns_number_total 8088
_reflns_threshold_expression >2sigma(I)
_cod_data_source_file ic011106d_2.cif
_cod_data_source_block '[Bu4N][1]'
_cod_original_cell_volume 1973.2(7)
_cod_database_code 4317601

loop_
_symmetry_equiv_pos_as_xyz
'x, y, z'
'-x, -y, -z'

loop_
_atom_site_label
_atom_site_type_symbol
_atom_site_fract_x
_atom_site_fract_y
_atom_site_fract_z
_atom_site_U_iso_or_equiv
_atom_site_adp_type
_atom_site_occupancy
_atom_site_symmetry_multiplicity
_atom_site_calc_flag
_atom_site_refinement_flags
_atom_site_disorder_assembly
_atom_site_disorder_group
Mo1 Mo 0.99435(4) 0.23284(3) 0.337494(18) 0.02269(10) Uani 1 1 d . . .
Fe2 Fe 1.26508(6) 0.39149(6) 0.31261(3) 0.03013(16) Uani 1 1 d . . .
Fe3 Fe 1.10973(7) 0.13421(6) 0.25181(3) 0.03255(16) Uani 1 1 d . . .
Fe1 Fe 1.00013(7) 0.30427(7) 0.20656(3) 0.03225(16) Uani 1 1 d . . .
S2 S 1.22076(11) 0.21522(11) 0.36931(6) 0.0304(2) Uani 1 1 d . . .
S1 S 1.07548(11) 0.44476(10) 0.30787(6) 0.0291(2) Uani 1 1 d . . .
S4 S 1.22139(13) 0.31121(13) 0.19785(6) 0.0389(3) Uani 1 1 d . . .
S3 S 0.86592(12) 0.09716(11) 0.22622(6) 0.0329(2) Uani 1 1 d . . .
Cl2 Cl 1.48831(13) 0.55508(13) 0.36304(9) 0.0597(4) Uani 1 1 d . . .
Cl3 Cl 1.12956(18) -0.04042(14) 0.21817(9) 0.0640(4) Uani 1 1 d . . .
Cl1 Cl 0.86783(18) 0.35357(18) 0.11669(7) 0.0652(4) Uani 1 1 d . . .
N2 N 1.0531(4) 0.3285(3) 0.44848(17) 0.0272(7) Uani 1 1 d . . .
N3 N 0.8933(4) 0.0567(3) 0.38697(19) 0.0295(8) Uani 1 1 d . . .
N7 N 0.5836(4) 0.2542(3) 0.86939(19) 0.0308(8) Uani 1 1 d . . .
N5 N 0.9511(4) 0.2905(4) 0.48741(19) 0.0316(8) Uani 1 1 d . . .
N1 N 0.7766(4) 0.2321(3) 0.33363(18) 0.0290(8) Uani 1 1 d . . .
N6 N 0.8176(4) 0.0542(4) 0.43559(19) 0.0317(8) Uani 1 1 d . . .
N4 N 0.7124(4) 0.2031(3) 0.38826(18) 0.0285(7) Uani 1 1 d . . .
C18 C 0.7521(5) 0.3247(5) 0.9082(3) 0.0399(11) Uani 1 1 d . . .
H18A H 0.8043 0.3819 0.8778 0.065(3) Uiso 1 1 calc R . .
H18B H 0.7669 0.3800 0.9509 0.065(3) Uiso 1 1 calc R . .
C4 C 1.1800(5) 0.4297(4) 0.4906(2) 0.0354(10) Uani 1 1 d . . .
H4A H 1.2691 0.4751 0.4779 0.065(3) Uiso 1 1 calc R . .
C1 C 0.6818(5) 0.2570(4) 0.2829(2) 0.0336(10) Uani 1 1 d . . .
H1A H 0.6971 0.2792 0.2392 0.065(3) Uiso 1 1 calc R . .
C14 C 0.5531(5) 0.1653(4) 0.8027(2) 0.0319(9) Uani 1 1 d . . .
H14A H 0.5766 0.0947 0.8169 0.065(3) Uiso 1 1 calc R . .
H14B H 0.4453 0.1259 0.7785 0.065(3) Uiso 1 1 calc R . .
C10 C 0.5345(5) 0.3598(4) 0.8507(2) 0.0367(10) Uani 1 1 d . . .
H10A H 0.5525 0.4136 0.8946 0.065(3) Uiso 1 1 calc R . .
H10B H 0.5984 0.4160 0.8238 0.065(3) Uiso 1 1 calc R . .
C11 C 0.3712(6) 0.3104(5) 0.8084(3) 0.0444(12) Uani 1 1 d . . .
H11A H 0.3059 0.2443 0.8311 0.065(3) Uiso 1 1 calc R . .
H11B H 0.3554 0.2699 0.7608 0.065(3) Uiso 1 1 calc R . .
C6 C 1.0130(5) 0.3676(5) 0.5506(2) 0.0379(11) Uani 1 1 d . . .
H6A H 0.9648 0.3621 0.5860 0.065(3) Uiso 1 1 calc R . .
C22 C 0.4945(5) 0.1677(5) 0.9153(2) 0.0377(10) Uani 1 1 d . . .
H22A H 0.3901 0.1171 0.8864 0.065(3) Uiso 1 1 calc R . .
H22B H 0.5341 0.1059 0.9281 0.065(3) Uiso 1 1 calc R . .
C15 C 0.6373(5) 0.2261(5) 0.7497(2) 0.0380(10) Uani 1 1 d . . .
H15A H 0.7442 0.2502 0.7689 0.065(3) Uiso 1 1 calc R . .
H15B H 0.6278 0.3047 0.7394 0.065(3) Uiso 1 1 calc R . .
C23 C 0.4935(6) 0.2340(5) 0.9827(3) 0.0458(12) Uani 1 1 d . . .
H23A H 0.4423 0.2880 0.9710 0.065(3) Uiso 1 1 calc R . .
H23B H 0.5970 0.2908 1.0110 0.065(3) Uiso 1 1 calc R . .
C2 C 0.5585(5) 0.2448(5) 0.3048(3) 0.0414(11) Uani 1 1 d . . .
H2A H 0.4768 0.2569 0.2797 0.065(3) Uiso 1 1 calc R . .
C9 C 0.7767(5) -0.0609(5) 0.4601(3) 0.0407(11) Uani 1 1 d . . .
H9A H 0.7249 -0.0858 0.4944 0.065(3) Uiso 1 1 calc R . .
C3 C 0.5820(5) 0.2112(5) 0.3707(3) 0.0388(11) Uani 1 1 d . . .
H3A H 0.5174 0.1961 0.3994 0.065(3) Uiso 1 1 calc R . .
C12 C 0.3308(6) 0.4228(5) 0.8038(3) 0.0524(14) Uani 1 1 d . . .
H12A H 0.3372 0.4569 0.8512 0.065(3) Uiso 1 1 calc R . .
H12B H 0.4042 0.4928 0.7863 0.065(3) Uiso 1 1 calc R . .
C7 C 0.8965(5) -0.0578(4) 0.3811(3) 0.0360(10) Uani 1 1 d . . .
H7A H 0.9411 -0.0826 0.3509 0.065(3) Uiso 1 1 calc R . .
C5 C 1.1591(6) 0.4564(5) 0.5552(2) 0.0397(11) Uani 1 1 d . . .
H5A H 1.2291 0.5209 0.5936 0.065(3) Uiso 1 1 calc R . .
C20 C 0.9967(7) 0.3189(7) 0.9559(4) 0.0716(19) Uani 1 1 d . . .
H20A H 1.0330 0.3625 0.9177 0.065(3) Uiso 1 1 calc R . .
H20B H 1.0214 0.3864 0.9949 0.065(3) Uiso 1 1 calc R . .
C19 C 0.8259(6) 0.2373(5) 0.9294(3) 0.0488(13) Uani 1 1 d . . .
H19A H 0.7997 0.1724 0.8887 0.065(3) Uiso 1 1 calc R . .
H19B H 0.7887 0.1913 0.9667 0.065(3) Uiso 1 1 calc R . .
C16 C 0.5691(7) 0.1258(6) 0.6824(3) 0.0542(14) Uani 1 1 d . . .
H16A H 0.5686 0.0444 0.6948 0.065(3) Uiso 1 1 calc R . .
H16B H 0.4645 0.1082 0.6620 0.065(3) Uiso 1 1 calc R . .
C24 C 0.4133(9) 0.1332(7) 1.0254(4) 0.0738(19) Uani 1 1 d . . .
H24A H 0.3090 0.0798 0.9970 0.065(3) Uiso 1 1 calc R . .
H24B H 0.4609 0.0759 1.0333 0.065(3) Uiso 1 1 calc R . .
C17 C 0.6535(9) 0.1696(7) 0.6271(3) 0.078(2) Uani 1 1 d . . .
H17A H 0.6058 0.1020 0.5860 0.065(3) Uiso 1 1 calc R . .
H17B H 0.7568 0.1861 0.6466 0.065(3) Uiso 1 1 calc R . .
H17C H 0.6516 0.2487 0.6133 0.065(3) Uiso 1 1 calc R . .
C13 C 0.1732(7) 0.3827(6) 0.7553(4) 0.0720(19) Uani 1 1 d . . .
H13A H 0.1532 0.4572 0.7544 0.065(3) Uiso 1 1 calc R . .
H13B H 0.0997 0.3145 0.7728 0.065(3) Uiso 1 1 calc R . .
H13C H 0.1668 0.3508 0.7080 0.065(3) Uiso 1 1 calc R . .
C21 C 1.0772(9) 0.2392(10) 0.9806(4) 0.107(3) Uani 1 1 d . . .
H21A H 1.1846 0.2956 0.9968 0.065(3) Uiso 1 1 calc R . .
H21B H 1.0552 0.1735 0.9419 0.065(3) Uiso 1 1 calc R . .
H21C H 1.0434 0.1973 1.0191 0.065(3) Uiso 1 1 calc R . .
C8 C 0.8236(5) -0.1352(5) 0.4264(3) 0.0472(13) Uani 1 1 d . . .
H8A H 0.8097 -0.2195 0.4325 0.065(3) Uiso 1 1 calc R . .
C25 C 0.4118(8) 0.1860(8) 1.0961(3) 0.078(2) Uani 1 1 d . . .
H25A H 0.3580 0.1143 1.1187 0.065(3) Uiso 1 1 calc R . .
H25B H 0.3623 0.2410 1.0892 0.065(3) Uiso 1 1 calc R . .
H25C H 0.5142 0.2364 1.1257 0.065(3) Uiso 1 1 calc R . .
B B 0.7945(6) 0.1734(5) 0.4561(3) 0.0332(11) Uani 1 1 d . . .
H0A H 0.7355 0.1552 0.4907 0.065(3) Uiso 1 1 calc R . .

loop_
_atom_site_aniso_label
_atom_site_aniso_U_11
_atom_site_aniso_U_22
_atom_site_aniso_U_33
_atom_site_aniso_U_23
_atom_site_aniso_U_13
_atom_site_aniso_U_12
Mo1 0.02177(17) 0.02141(18) 0.02720(18) 0.00405(13) 0.00847(13) 0.01112(13)
Fe2 0.0252(3) 0.0276(3) 0.0398(4) 0.0084(3) 0.0118(3) 0.0125(3)
Fe3 0.0331(3) 0.0292(3) 0.0408(4) 0.0037(3) 0.0172(3) 0.0157(3)
>Fe1 0.0309(3) 0.0380(4) 0.0308(3) 0.0084(3) 0.0106(2) 0.0172(3)
S2 0.0276(5) 0.0305(6) 0.0396(6) 0.0100(5) 0.0116(4) 0.0176(4)
S1 0.0297(5) 0.0243(5) 0.0370(6) 0.0080(4) 0.0113(4) 0.0145(4)
S4 0.0381(6) 0.0456(7) 0.0429(6) 0.0132(5) 0.0239(5) 0.0212(5)
S3 0.0285(5) 0.0328(6) 0.0327(5) -0.0022(5) 0.0090(4) 0.0102(4)
Cl2 0.0291(6) 0.0401(7) 0.0893(10) 0.0108(7) 0.0027(6) 0.0049(5)
Cl3 0.0778(10) 0.0459(8) 0.0847(11) -0.0012(7) 0.0357(8) 0.0373(8)
Cl1 0.0683(9) 0.0979(12) 0.0409(7) 0.0254(8) 0.0085(6) 0.0505(9)
N2 0.0286(17) 0.0278(19) 0.0269(17) 0.0031(14) 0.0076(14) 0.0146(15)
N3 0.0309(18) 0.0261(19) 0.0370(19) 0.0080(15) 0.0166(15) 0.0141(15)
N7 0.0355(19) 0.0264(19) 0.0330(19) 0.0054(15) 0.0126(15) 0.0148(16)
N5 0.0332(18) 0.031(2) 0.0302(18) 0.0028(15) 0.0098(15) 0.0137(16)
N1 0.0273(17) 0.0309(19) 0.0304(18) 0.0066(15) 0.0098(14) 0.0137(15)
N6 0.0298(18) 0.0288(19) 0.036(2) 0.0091(16) 0.0101(15) 0.0125(15)
N4 0.0257(16) 0.0292(19) 0.0328(18) 0.0035(15) 0.0129(14) 0.0122(15)
C18 0.038(2) 0.038(3) 0.040(3) 0.000(2) 0.007(2) 0.017(2)
C4 0.036(2) 0.029(2) 0.036(2) 0.0044(19) -0.0008(19) 0.0154(19)
C1 0.030(2) 0.036(2) 0.037(2) 0.009(2) 0.0067(18) 0.0179(19)
C14 0.034(2) 0.026(2) 0.033(2) 0.0009(18) 0.0091(18) 0.0119(18)
C10 0.046(3) 0.027(2) 0.042(3) 0.004(2) 0.015(2) 0.019(2)
C11 0.049(3) 0.039(3) 0.048(3) 0.011(2) 0.007(2) 0.025(2)
C6 0.049(3) 0.042(3) 0.029(2) 0.001(2) 0.0078(19) 0.029(2)
C22 0.044(3) 0.036(3) 0.037(2) 0.010(2) 0.019(2) 0.018(2)
C15 0.041(2) 0.034(3) 0.038(2) 0.003(2) 0.016(2) 0.013(2)
C23 0.042(3) 0.056(3) 0.038(3) 0.005(2) 0.012(2) 0.021(2)
C2 0.030(2) 0.044(3) 0.056(3) 0.004(2) 0.009(2) 0.024(2)
C9 0.036(2) 0.039(3) 0.045(3) 0.024(2) 0.014(2) 0.012(2)
C3 0.031(2) 0.042(3) 0.050(3) 0.003(2) 0.018(2) 0.020(2)
C12 0.053(3) 0.046(3) 0.068(4) 0.014(3) 0.019(3) 0.030(3)
C7 0.035(2) 0.022(2) 0.048(3) 0.007(2) 0.011(2) 0.0117(18)
C5 0.051(3) 0.035(3) 0.032(2) -0.004(2) -0.001(2) 0.026(2)
C20 0.051(3) 0.094(5) 0.070(4) -0.005(4) 0.007(3) 0.040(4)
C19 0.047(3) 0.056(3) 0.045(3) -0.003(3) 0.002(2) 0.031(3)
C16 0.063(3) 0.051(3) 0.042(3) -0.002(3) 0.022(3) 0.018(3)
C24 0.117(6) 0.074(5) 0.073(4) 0.038(4) 0.061(4) 0.061(4)
C17 0.105(5) 0.071(5) 0.061(4) 0.003(3) 0.049(4) 0.030(4)
C13 0.068(4) 0.059(4) 0.092(5) 0.015(4) 0.005(4) 0.040(3)
C21 0.095(6) 0.169(9) 0.076(5) -0.002(5) -0.008(4) 0.095(6)
C8 0.044(3) 0.031(3) 0.063(3) 0.018(2) 0.009(2) 0.016(2)
C25 0.081(5) 0.120(7) 0.057(4) 0.027(4) 0.036(3) 0.057(5)
B 0.035(3) 0.038(3) 0.031(2) 0.009(2) 0.016(2) 0.017(2)

loop_
_atom_type_symbol
_atom_type_description
_atom_type_scat_dispersion_real
_atom_type_scat_dispersion_imag
_atom_type_scat_source
C C 0.0033 0.0016 'International Tables Vol C Tables 4.2.6.8 and 6.1.1.4'
H H 0.0000 0.0000 'International Tables Vol C Tables 4.2.6.8 and 6.1.1.4'
B B 0.0013 0.0007 'International Tables Vol C Tables 4.2.6.8 and 6.1.1.4'
N N 0.0061 0.0033 'International Tables Vol C Tables 4.2.6.8 and 6.1.1.4'
S S 0.1246 0.1234 'International Tables Vol C Tables 4.2.6.8 and 6.1.1.4'
Cl Cl 0.1484 0.1585 'International Tables Vol C Tables 4.2.6.8 and 6.1.1.4'
Fe Fe 0.3463 0.8444 'International Tables Vol C Tables 4.2.6.8 and 6.1.1.4'
Mo Mo -1.6832 0.6857 'International Tables Vol C Tables 4.2.6.8 and 6.1.1.4'

loop_
_geom_angle_atom_site_label_1
_geom_angle_atom_site_label_2
_geom_angle_atom_site_label_3
_geom_angle
_geom_angle_site_symmetry_1
_geom_angle_site_symmetry_3
_geom_angle_publ_flag
N1 Mo1 N3 80.85(13) . . y
N1 Mo1 N2 81.41(13) . . y
N3 Mo1 N2 80.48(13) . . y
N1 Mo1 S2 165.42(10) . . y
N3 Mo1 S2 87.41(10) . . y
N2 Mo1 S2 88.18(9) . . y
N1 Mo1 S3 85.63(10) . . y
N3 Mo1 S3 87.88(10) . . y
N2 Mo1 S3 163.77(9) . . y
S2 Mo1 S3 102.64(5) . . y
N1 Mo1 S1 87.26(10) . . y
N3 Mo1 S1 163.21(9) . . y
N2 Mo1 S1 86.08(10) . . y
S2 Mo1 S1 102.26(5) . . y
S3 Mo1 S1 103.08(5) . . y
N1 Mo1 Fe1 94.94(10) . . y
N3 Mo1 Fe1 140.38(10) . . y
N2 Mo1 Fe1 138.22(9) . . y
S2 Mo1 Fe1 99.62(4) . . y
S3 Mo1 Fe1 52.50(4) . . y
S1 Mo1 Fe1 52.14(4) . . y
N1 Mo1 Fe3 137.72(9) . . y
N3 Mo1 Fe3 97.66(9) . . y
N2 Mo1 Fe3 140.42(9) . . y
S2 Mo1 Fe3 52.30(4) . . y
S3 Mo1 Fe3 52.15(3) . . y
S1 Mo1 Fe3 99.11(4) . . y
Fe1 Mo1 Fe3 59.74(3) . . y
N1 Mo1 Fe2 139.02(10) . . y
N3 Mo1 Fe2 139.53(9) . . y
N2 Mo1 Fe2 96.56(10) . . y
S2 Mo1 Fe2 52.12(4) . . y
S3 Mo1 Fe2 99.63(5) . . y
S1 Mo1 Fe2 51.86(4) . . y
Fe1 Mo1 Fe2 59.82(4) . . y
Fe3 Mo1 Fe2 59.61(3) . . y
Cl2 Fe2 S1 112.66(6) . . y
Cl2 Fe2 S4 116.08(7) . . y
S1 Fe2 S4 103.09(6) . . y
Cl2 Fe2 S2 112.04(6) . . y
S1 Fe2 S2 107.89(5) . . y
S4 Fe2 S2 104.24(6) . . y
Cl2 Fe2 Fe3 145.53(5) . . y
S1 Fe2 Fe3 101.80(5) . . y
S4 Fe2 Fe3 53.82(5) . . y
S2 Fe2 Fe3 53.06(4) . . y
Cl2 Fe2 Fe1 146.24(5) . . y
S1 Fe2 Fe1 52.80(4) . . y
S4 Fe2 Fe1 53.26(4) . . y
S2 Fe2 Fe1 101.71(5) . . y
Fe3 Fe2 Fe1 59.84(4) . . y
Cl2 Fe2 Mo1 142.60(6) . . y
S1 Fe2 Mo1 54.95(3) . . y
S4 Fe2 Mo1 101.32(6) . . y
S2 Fe2 Mo1 54.86(4) . . y
Fe3 Fe2 Mo1 59.97(3) . . y
Fe1 Fe2 Mo1 59.78(3) . . y
Cl3 Fe3 S3 112.21(7) . . y
Cl3 Fe3 S2 113.60(7) . . y
S3 Fe3 S2 108.17(6) . . y
Cl3 Fe3 S4 114.90(6) . . y
S3 Fe3 S4 103.82(6) . . y
S2 Fe3 S4 103.27(6) . . y
Cl3 Fe3 Fe1 144.39(6) . . y
S3 Fe3 Fe1 53.29(4) . . y
S2 Fe3 Fe1 102.01(4) . . y
S4 Fe3 Fe1 53.18(4) . . y
Cl3 Fe3 Fe2 145.19(5) . . y
S3 Fe3 Fe2 102.58(5) . . y
S2 Fe3 Fe2 53.07(5) . . y
S4 Fe3 Fe2 52.79(4) . . y
Fe1 Fe3 Fe2 60.20(3) . . y
Cl3 Fe3 Mo1 144.21(6) . . y
S3 Fe3 Mo1 55.11(4) . . y
S2 Fe3 Mo1 55.06(3) . . y
S4 Fe3 Mo1 100.88(4) . . y
Fe1 Fe3 Mo1 60.04(3) . . y
Fe2 Fe3 Mo1 60.42(3) . . y
Cl1 Fe1 S1 111.73(6) . . y
Cl1 Fe1 S3 111.59(7) . . y
S1 Fe1 S3 108.59(6) . . y
Cl1 Fe1 S4 117.50(6) . . y
S1 Fe1 S4 102.64(6) . . y
S3 Fe1 S4 104.02(6) . . y
Cl1 Fe1 Fe3 146.35(6) . . y
S1 Fe1 Fe3 101.87(4) . . y
S3 Fe1 Fe3 52.92(4) . . y
S4 Fe1 Fe3 53.77(4) . . y
Cl1 Fe1 Mo1 141.02(5) . . y
S1 Fe1 Mo1 55.22(4) . . y
S3 Fe1 Mo1 55.10(5) . . y
S4 Fe1 Mo1 101.48(5) . . y
Fe3 Fe1 Mo1 60.22(3) . . y
Cl1 Fe1 Fe2 146.27(6) . . y
S1 Fe1 Fe2 52.76(4) . . y
S3 Fe1 Fe2 102.09(5) . . y
S4 Fe1 Fe2 52.82(4) . . y
Fe3 Fe1 Fe2 59.96(3) . . y
Mo1 Fe1 Fe2 60.40(3) . . y
Fe3 S2 Fe2 73.88(5) . . y
Fe3 S2 Mo1 72.64(5) . . y
Fe2 S2 Mo1 73.01(4) . . y
Fe2 S1 Fe1 74.44(5) . . y
Fe2 S1 Mo1 73.19(4) . . y
Fe1 S1 Mo1 72.64(4) . . y
Fe2 S4 Fe1 73.93(5) . . y
Fe2 S4 Fe3 73.40(5) . . y
Fe1 S4 Fe3 73.05(5) . . y
Fe3 S3 Fe1 73.78(5) . . y
Fe3 S3 Mo1 72.74(5) . . y
Fe1 S3 Mo1 72.40(5) . . y
C4 N2 N5 105.9(3) . . y
C4 N2 Mo1 132.1(3) . . y
N5 N2 Mo1 121.9(2) . . y
C7 N3 N6 106.8(4) . . y
C7 N3 Mo1 131.4(3) . . y
N6 N3 Mo1 121.6(3) . . y
C14 N7 C22 106.6(3) . . y
C14 N7 C18 110.9(3) . . y
C22 N7 C18 111.1(4) . . y
C14 N7 C10 110.3(3) . . y
C22 N7 C10 111.2(3) . . y
C18 N7 C10 106.9(3) . . y
C6 N5 N2 109.6(4) . . y
C6 N5 B 130.6(4) . . y
N2 N5 B 119.8(3) . . y
C1 N1 N4 106.3(3) . . y
C1 N1 Mo1 131.2(3) . . y
N4 N1 Mo1 122.5(2) . . y
C9 N6 N3 109.2(4) . . y
C9 N6 B 130.2(4) . . y
N3 N6 B 120.6(4) . . y
C3 N4 N1 108.8(4) . . y
C3 N4 B 131.4(4) . . y
N1 N4 B 119.8(3) . . y
C19 C18 N7 115.7(4) . . y
N2 C4 C5 110.3(4) . . y
N1 C1 C2 110.2(4) . . y
C15 C14 N7 117.3(4) . . y
C11 C10 N7 115.6(4) . . y
C10 C11 C12 110.1(4) . . y
N5 C6 C5 109.0(4) . . y
C23 C22 N7 117.5(4) . . y
C14 C15 C16 107.8(4) . . y
C22 C23 C24 110.4(5) . . y
C3 C2 C1 105.1(4) . . y
N6 C9 C8 108.8(4) . . y
N4 C3 C2 109.6(4) . . y
C13 C12 C11 112.8(5) . . y
N3 C7 C8 110.1(4) . . y
C6 C5 C4 105.2(4) . . y
C21 C20 C19 113.0(7) . . y
C18 C19 C20 110.0(5) . . y
C17 C16 C15 113.3(5) . . y
C25 C24 C23 116.1(6) . . y
C9 C8 C7 105.1(4) . . y
N4 B N5 108.9(4) . . y
N4 B N6 108.1(4) . . y
N5 B N6 107.8(4) . . y

loop_
_geom_bond_atom_site_label_1
_geom_bond_atom_site_label_2
_geom_bond_distance
_geom_bond_site_symmetry_2
_geom_bond_publ_flag
Mo1 N1 2.202(3) . y
Mo1 N3 2.208(4) . y
Mo1 N2 2.216(3) . y
Mo1 S2 2.3433(11) . y
Mo1 S3 2.3434(16) . y
Mo1 S1 2.3437(13) . y
Mo1 Fe1 2.7236(10) . y
Mo1 Fe3 2.7284(10) . y
Mo1 Fe2 2.7405(12) . y
Fe2 Cl2 2.1790(18) . y
Fe2 S1 2.2517(12) . y
Fe2 S4 2.2592(15) . y
Fe2 S2 2.2618(14) . y
Fe2 Fe3 2.7184(15) . y
Fe2 Fe1 2.7248(15) . y
Fe3 Cl3 2.1899(15) . y
Fe3 S3 2.2560(13) . y
Fe3 S2 2.2616(15) . y
Fe3 S4 2.2896(16) . y
Fe3 Fe1 2.7151(11) . y
Fe1 Cl1 2.1978(15) . y
Fe1 S1 2.2528(15) . y
Fe1 S3 2.2670(16) . y
Fe1 S4 2.2723(13) . y
N2 C4 1.347(5) . y
N2 N5 1.365(5) . y
N3 C7 1.328(5) . y
N3 N6 1.356(5) . y
N7 C14 1.508(5) . y
N7 C22 1.512(6) . y
N7 C18 1.519(6) . y
N7 C10 1.523(5) . y
N5 C6 1.331(6) . y
N5 B 1.528(6) . y
N1 C1 1.342(5) . y
N1 N4 1.362(5) . y
N6 C9 1.343(6) . y
N6 B 1.539(6) . y
N4 C3 1.337(5) . y
N4 B 1.524(6) . y
C18 C19 1.509(7) . y
C4 C5 1.377(7) . y
C1 C2 1.376(6) . y
C14 C15 1.501(6) . y
C10 C11 1.505(6) . y
C11 C12 1.513(7) . y
C6 C5 1.369(7) . y
C22 C23 1.503(7) . y
C15 C16 1.515(7) . y
C23 C24 1.508(8) . y
C2 C3 1.356(7) . y
C9 C8 1.360(7) . y
C12 C13 1.513(7) . y
C7 C8 1.387(7) . y
C20 C21 1.496(9) . y
C20 C19 1.515(8) . y
C16 C17 1.510(8) . y
C24 C25 1.495(8) . y
